data_2020098
loop_
_publ_author_name
'K\"okta\,s Koca, Serap'
'Sevin\,cek, Resul'
'Akg\"ul, \"Ozlem'
'Ayg\"un, Muhittin'

_publ_section_title
;
 Positional isomeric effect on the crystallization of chlorine-substituted
 <i>N</i>-phenyl-2-phthalimidoethanesulfonamide derivatives
;
_journal_coeditor_code WQ3094
_journal_issue 9
_journal_name_full 'Acta Crystallographica Section C'
_journal_page_first 839
_journal_page_last 843
_journal_paper_doi 10.1107/S2053229615015223
_journal_volume 71
_journal_year 2015
_chemical_formula_iupac 'C16 H13 Cl N2 O4 S'
_chemical_formula_moiety 'C16 H13 Cl N2 O4 S'
_chemical_formula_sum 'C16 H13 Cl N2 O4 S'
_chemical_formula_weight 364.79
_chemical_name_systematic
;
<i>N</i>-(3-chlorophenyl)-2-phthalimidoethanesulfonamide
;
_space_group_crystal_system monoclinic
_space_group_IT_number 14
_space_group_name_Hall '-P 2ybc'
_space_group_name_H-M_alt 'P 1 21/c 1'
_symmetry_space_group_name_Hall '-P 2ybc'
_symmetry_space_group_name_H-M 'P 1 21/c 1'
_atom_sites_solution_hydrogens difmap
_atom_sites_solution_primary direct
_cell_angle_alpha 90
_cell_angle_beta 97.800(4)
_cell_angle_gamma 90
_cell_formula_units_Z 4
_cell_length_a 5.5652(2)
_cell_length_b 25.5022(12)
_cell_length_c 11.5536(5)
_cell_measurement_reflns_used 2243
_cell_measurement_temperature 293(2)
_cell_measurement_theta_max 28.5680
_cell_measurement_theta_min 3.6460
_cell_volume 1624.57(12)
_computing_cell_refinement
;
CrysAlisPro (Agilent, 2014)
;
_computing_data_collection
;
CrysAlisPro (Agilent, 2014)
;
_computing_data_reduction
;
CrysAlisPro (Agilent, 2014)
;
_computing_molecular_graphics
;
OLEX2 (Dolomanov <i>et al.</i>,  2009)
;
_computing_publication_material
;
OLEX2 (Dolomanov <i>et al.</i>,  2009)
;
_computing_structure_refinement
;
SHELXL (Sheldrick, 2008)
;
_computing_structure_solution
;
SHELXS (Sheldrick, 2008)
;
_diffrn_ambient_temperature 293(2)
_diffrn_detector_area_resol_mean 16.1333
_diffrn_measured_fraction_theta_full 0.998
_diffrn_measured_fraction_theta_max 0.998
_diffrn_measurement_device 'four-circle diffractometer'
_diffrn_measurement_device_type 'Agilent Xcalibur Eos'
_diffrn_measurement_method \w
_diffrn_radiation_monochromator graphite
_diffrn_radiation_type MoK\a
_diffrn_radiation_wavelength 0.71073
_diffrn_reflns_av_R_equivalents 0.0220
_diffrn_reflns_limit_h_max 6
_diffrn_reflns_limit_h_min -5
_diffrn_reflns_limit_k_max 22
_diffrn_reflns_limit_k_min -31
_diffrn_reflns_limit_l_max 14
_diffrn_reflns_limit_l_min -12
_diffrn_reflns_number 7040
_diffrn_reflns_theta_full 26.000
_diffrn_reflns_theta_max 26.371
_diffrn_reflns_theta_min 3.195
_exptl_absorpt_coefficient_mu 0.387
_exptl_absorpt_correction_T_max 0.996
_exptl_absorpt_correction_T_min 0.982
_exptl_absorpt_correction_type analytical
_exptl_absorpt_process_details
;
(CrysAlisPro; Agilent, 2014)
;
_exptl_crystal_colour colourless
_exptl_crystal_density_diffrn 1.491
_exptl_crystal_description needle
_exptl_crystal_F_000 752
_exptl_crystal_size_max 0.4983
_exptl_crystal_size_mid 0.1506
_exptl_crystal_size_min 0.0878
_refine_diff_density_max 0.192
_refine_diff_density_min -0.398
_refine_ls_extinction_method none
_refine_ls_goodness_of_fit_ref 1.037
_refine_ls_hydrogen_treatment refall
_refine_ls_matrix_type full
_refine_ls_number_parameters 269
_refine_ls_number_reflns 3298
_refine_ls_number_restraints 0
_refine_ls_restrained_S_all 1.037
_refine_ls_R_factor_all 0.0563
_refine_ls_R_factor_gt 0.0398
_refine_ls_shift/su_max 0.000
_refine_ls_shift/su_mean 0.000
_refine_ls_structure_factor_coef Fsqd
_refine_ls_weighting_details 'w = 1/[\s^2^(Fo^2^)+(0.0471P)^2^+0.3678P] where P=(Fo^2^+2Fc^2^)/3'
_refine_ls_weighting_scheme calc
_refine_ls_wR_factor_gt 0.0911
_refine_ls_wR_factor_ref 0.1009
_reflns_number_gt 2582
_reflns_number_total 3298
_reflns_threshold_expression I>2\s(I)
_cod_data_source_file wq3094sup1.cif
_cod_data_source_block III
_cod_original_cell_volume 1624.58(12)
_cod_database_code 2020098
_shelx_space_group_comment
;
The symmetry employed for this shelxl refinement is uniquely defined
by the following loop, which should always be used as a source of
symmetry information in preference to the above space-group names.
They are only intended as comments.
;
_shelxl_version_number 2.014

loop_
_space_group_symop_operation_xyz
'x, y, z'
'-x, y+1/2, -z+1/2'
'-x, -y, -z'
'x, -y-1/2, z-1/2'

loop_
_atom_site_type_symbol
_atom_site_label
_atom_site_fract_x
_atom_site_fract_y
_atom_site_fract_z
_atom_site_U_iso_or_equiv
_atom_site_adp_type
_atom_site_calc_flag
_atom_site_occupancy
Cl Cl1 -0.57180(11) 0.26538(2) 0.08458(7) 0.0707(2) Uani d 1
S S1 0.03092(9) 0.09436(2) 0.03822(4) 0.04136(16) Uani d 1
O O1 -0.0363(3) 0.12447(7) -0.06525(12) 0.0621(5) Uani d 1
O O2 0.2110(3) 0.05457(6) 0.03952(14) 0.0571(4) Uani d 1
O O3 0.2310(3) 0.00238(6) 0.31988(13) 0.0531(4) Uani d 1
O O4 -0.4443(2) 0.10432(6) 0.31218(12) 0.0473(4) Uani d 1
N N1 0.1327(3) 0.13385(7) 0.14414(15) 0.0408(4) Uani d 1
N N2 -0.1244(3) 0.05004(6) 0.28675(13) 0.0367(4) Uani d 1
C C1 0.0852(4) 0.19565(9) 0.29543(19) 0.0489(5) Uani d 1
C C2 -0.0380(5) 0.23626(11) 0.3393(2) 0.0686(8) Uani d 1
C C3 -0.2418(5) 0.25774(11) 0.2757(2) 0.0647(7) Uani d 1
C C4 -0.3173(4) 0.23846(8) 0.1670(2) 0.0472(5) Uani d 1
C C5 -0.1972(4) 0.19835(8) 0.11952(19) 0.0411(5) Uani d 1
C C6 0.0044(3) 0.17622(7) 0.18532(16) 0.0360(4) Uani d 1
C C7 -0.2415(3) 0.06659(8) 0.07370(17) 0.0375(4) Uani d 1
C C8 -0.2175(4) 0.02790(8) 0.17376(18) 0.0412(5) Uani d 1
C C9 0.0935(3) 0.03358(7) 0.35299(17) 0.0380(4) Uani d 1
C C10 0.1084(3) 0.06212(7) 0.46552(16) 0.0375(4) Uani d 1
C C11 0.2853(4) 0.06133(9) 0.56105(19) 0.0487(5) Uani d 1
C C12 0.2481(5) 0.09233(10) 0.6556(2) 0.0558(6) Uani d 1
C C13 0.0431(5) 0.12297(10) 0.6528(2) 0.0567(6) Uani d 1
C C14 -0.1332(4) 0.12401(9) 0.55640(19) 0.0484(5) Uani d 1
C C15 -0.0968(3) 0.09288(7) 0.46262(16) 0.0366(4) Uani d 1
C C16 -0.2489(3) 0.08511(7) 0.34885(16) 0.0360(4) Uani d 1
H H7A -0.350(4) 0.0969(7) 0.0854(17) 0.036(5) Uiso d 1
H H14 -0.271(4) 0.1439(8) 0.5533(17) 0.042(6) Uiso d 1
H H7B -0.301(4) 0.0496(8) 0.0047(19) 0.051(6) Uiso d 1
H H8A -0.381(4) 0.0139(8) 0.1790(18) 0.048(6) Uiso d 1
H H8B -0.107(4) -0.0013(8) 0.1612(17) 0.045(6) Uiso d 1
H H1A 0.223(4) 0.1804(8) 0.3377(18) 0.046(6) Uiso d 1
H H11 0.425(4) 0.0413(9) 0.562(2) 0.059(7) Uiso d 1
H H5 -0.246(4) 0.1862(8) 0.050(2) 0.049(6) Uiso d 1
H H1 0.246(4) 0.1223(9) 0.1910(19) 0.045(6) Uiso d 1
H H12 0.366(5) 0.0923(10) 0.721(2) 0.071(8) Uiso d 1
H H3 -0.316(5) 0.2865(11) 0.306(2) 0.078(8) Uiso d 1
H H13 0.022(4) 0.1425(9) 0.715(2) 0.066(7) Uiso d 1
H H2 0.020(5) 0.2491(11) 0.413(3) 0.091(9) Uiso d 1

loop_
_atom_site_aniso_label
_atom_site_aniso_U_11
_atom_site_aniso_U_22
_atom_site_aniso_U_33
_atom_site_aniso_U_12
_atom_site_aniso_U_13
_atom_site_aniso_U_23
Cl1 0.0515(3) 0.0599(4) 0.0954(5) 0.0073(3) -0.0096(3) 0.0214(3)
S1 0.0345(3) 0.0566(3) 0.0341(3) -0.0054(2) 0.0089(2) -0.0095(2)
O1 0.0704(11) 0.0859(12) 0.0308(8) -0.0143(9) 0.0103(7) 0.0030(8)
O2 0.0370(8) 0.0699(10) 0.0664(10) 0.0019(8) 0.0141(7) -0.0268(8)
O3 0.0456(8) 0.0532(9) 0.0607(10) 0.0172(7) 0.0076(7) -0.0016(7)
O4 0.0358(8) 0.0567(9) 0.0484(8) 0.0123(7) 0.0021(6) -0.0009(7)
N1 0.0325(8) 0.0476(10) 0.0400(10) -0.0006(8) -0.0035(8) -0.0073(8)
N2 0.0366(8) 0.0395(8) 0.0340(8) 0.0051(7) 0.0049(7) 0.0000(7)
C1 0.0487(12) 0.0544(13) 0.0404(12) 0.0072(11) -0.0054(10) -0.0044(10)
C2 0.0779(18) 0.0743(18) 0.0486(14) 0.0214(15) -0.0094(13) -0.0201(13)
C3 0.0697(16) 0.0584(15) 0.0642(16) 0.0189(14) 0.0033(13) -0.0112(13)
C4 0.0420(11) 0.0422(12) 0.0557(13) 0.0009(10) 0.0010(10) 0.0108(10)
C5 0.0423(11) 0.0429(11) 0.0361(11) -0.0071(10) -0.0020(9) 0.0047(9)
C6 0.0344(10) 0.0376(10) 0.0360(10) -0.0044(9) 0.0048(8) 0.0018(8)
C7 0.0286(9) 0.0482(12) 0.0348(10) -0.0031(9) 0.0010(8) -0.0074(9)
C8 0.0401(11) 0.0407(11) 0.0426(11) -0.0017(10) 0.0048(9) -0.0057(9)
C9 0.0338(10) 0.0368(10) 0.0440(11) 0.0030(9) 0.0070(8) 0.0065(9)
C10 0.0381(10) 0.0368(10) 0.0373(10) -0.0005(9) 0.0044(8) 0.0085(8)
C11 0.0450(12) 0.0521(13) 0.0470(13) -0.0003(11) -0.0009(10) 0.0119(10)
C12 0.0612(15) 0.0617(15) 0.0404(13) -0.0097(13) -0.0080(11) 0.0089(11)
C13 0.0752(17) 0.0573(14) 0.0382(12) -0.0103(14) 0.0098(12) -0.0061(11)
C14 0.0530(13) 0.0497(13) 0.0439(12) 0.0029(11) 0.0117(10) -0.0018(10)
C15 0.0374(10) 0.0381(10) 0.0351(10) -0.0002(9) 0.0076(8) 0.0063(8)
C16 0.0337(10) 0.0375(10) 0.0377(10) 0.0009(9) 0.0086(8) 0.0043(8)

loop_
_atom_type_symbol
_atom_type_description
_atom_type_scat_dispersion_real
_atom_type_scat_dispersion_imag
_atom_type_scat_source
C C 0.0033 0.0016 'International Tables Vol C Tables 4.2.6.8 and 6.1.1.4'
H H 0.0000 0.0000 'International Tables Vol C Tables 4.2.6.8 and 6.1.1.4'
Cl Cl 0.1484 0.1585 'International Tables Vol C Tables 4.2.6.8 and 6.1.1.4'
N N 0.0061 0.0033 'International Tables Vol C Tables 4.2.6.8 and 6.1.1.4'
O O 0.0106 0.0060 'International Tables Vol C Tables 4.2.6.8 and 6.1.1.4'
S S 0.1246 0.1234 'International Tables Vol C Tables 4.2.6.8 and 6.1.1.4'

loop_
_exptl_crystal_face_index_h
_exptl_crystal_face_index_k
_exptl_crystal_face_index_l
_exptl_crystal_face_perp_dist
-8 4 1 0.2164
0 -25 -12 0.0191
0 -28 10 0.0827
8 -2 -5 0.2536
0 -34 -6 0.0332
0 10 -15 0.0515
0 35 3 0.0498
0 7 16 0.0633
7 -2 -10 0.2155

loop_
_geom_angle_atom_site_label_1
_geom_angle_atom_site_label_2
_geom_angle_atom_site_label_3
_geom_angle
_geom_angle_publ_flag
O1 S1 N1 108.78(10) y
O1 S1 C7 105.89(10) y
O2 S1 O1 119.73(10) y
O2 S1 N1 105.09(9) y
O2 S1 C7 109.62(10) y
N1 S1 C7 107.17(9) y
S1 N1 H1 115.4(16) ?
C6 N1 S1 125.93(14) ?
C6 N1 H1 115.2(15) ?
C9 N2 C8 123.32(16) ?
C16 N2 C8 124.91(17) ?
C16 N2 C9 111.38(16) ?
C2 C1 C6 119.5(2) ?
C2 C1 H1A 122.4(13) ?
C6 C1 H1A 118.1(13) ?
C1 C2 C3 121.2(2) ?
C1 C2 H2 118.2(18) ?
C3 C2 H2 120.6(18) ?
C2 C3 H3 119.2(17) ?
C4 C3 C2 118.5(2) ?
C4 C3 H3 122.1(17) ?
C3 C4 Cl1 119.33(18) ?
C3 C4 C5 122.1(2) ?
C5 C4 Cl1 118.60(18) ?
C4 C5 C6 119.0(2) ?
C4 C5 H5 121.7(14) ?
C6 C5 H5 119.3(14) ?
C1 C6 N1 117.91(18) ?
C1 C6 C5 119.76(19) ?
C5 C6 N1 122.33(18) ?
S1 C7 H7A 105.8(11) ?
S1 C7 H7B 101.9(13) ?
C8 C7 S1 116.65(14) y
C8 C7 H7A 113.1(11) ?
C8 C7 H7B 109.7(13) ?
H7A C7 H7B 108.9(17) ?
N2 C8 C7 114.67(16) y
N2 C8 H8A 107.8(12) ?
N2 C8 H8B 105.7(12) ?
C7 C8 H8A 107.2(12) ?
C7 C8 H8B 111.8(11) ?
H8A C8 H8B 109.5(16) ?
O3 C9 N2 124.27(19) ?
O3 C9 C10 129.93(19) ?
N2 C9 C10 105.80(15) ?
C11 C10 C9 130.20(19) ?
C11 C10 C15 121.77(19) ?
C15 C10 C9 108.03(17) ?
C10 C11 C12 117.2(2) ?
C10 C11 H11 121.8(14) ?
C12 C11 H11 121.0(14) ?
C11 C12 H12 118.4(16) ?
C13 C12 C11 121.1(2) ?
C13 C12 H12 120.6(16) ?
C12 C13 C14 121.6(2) ?
C12 C13 H13 119.5(16) ?
C14 C13 H13 118.9(16) ?
C13 C14 H14 122.7(13) ?
C15 C14 C13 117.3(2) ?
C15 C14 H14 120.0(13) ?
C10 C15 C16 108.50(16) ?
C14 C15 C10 121.07(19) ?
C14 C15 C16 130.43(19) ?
O4 C16 N2 124.41(18) ?
O4 C16 C15 129.33(18) ?
N2 C16 C15 106.27(16) ?

loop_
_geom_bond_atom_site_label_1
_geom_bond_atom_site_label_2
_geom_bond_distance
_geom_bond_publ_flag
Cl1 C4 1.738(2) y
S1 O1 1.4274(16) y
S1 O2 1.4248(16) y
S1 N1 1.6262(17) y
S1 C7 1.7711(19) y
O3 C9 1.202(2) ?
O4 C16 1.215(2) ?
N1 C6 1.413(3) ?
N1 H1 0.83(2) ?
N2 C8 1.452(2) y
N2 C9 1.407(2) ?
N2 C16 1.389(2) ?
C1 C2 1.376(3) ?
C1 C6 1.382(3) ?
C1 H1A 0.94(2) ?
C2 C3 1.378(4) ?
C2 H2 0.93(3) ?
C3 C4 1.360(3) ?
C3 H3 0.93(3) ?
C4 C5 1.376(3) ?
C5 C6 1.387(3) ?
C5 H5 0.87(2) ?
C7 C8 1.512(3) y
C7 H7A 1.000(19) ?
C7 H7B 0.93(2) ?
C8 H8A 0.99(2) ?
C8 H8B 0.99(2) ?
C9 C10 1.482(3) ?
C10 C11 1.376(3) ?
C10 C15 1.382(3) ?
C11 C12 1.386(3) ?
C11 H11 0.93(2) ?
C12 C13 1.380(4) ?
C12 H12 0.93(3) ?
C13 C14 1.381(3) ?
C13 H13 0.90(2) ?
C14 C15 1.380(3) ?
C14 H14 0.92(2) ?
C15 C16 1.477(3) ?

loop_
_geom_hbond_atom_site_label_D
_geom_hbond_atom_site_label_H
_geom_hbond_atom_site_label_A
_geom_hbond_site_symmetry_D
_geom_hbond_site_symmetry_H
_geom_hbond_site_symmetry_A
_geom_hbond_distance_DH
_geom_hbond_distance_HA
_geom_hbond_distance_DA
_geom_hbond_angle_DHA
_geom_hbond_publ_flag
C5 H5 O1 1_555 1_555 1_555 0.87(2) 2.46(2) 3.071(3) 128(2) yes
N1 H1 O4 1_555 1_555 1_655 0.83(2) 2.12(2) 2.939(2) 172(2) yes
C11 H11 O3 1_555 1_555 3_656 0.93(2) 2.46(2) 3.282(3) 147(2) yes
C2 H2 Cl1 1_555 1_555 4_666 0.93(3) 2.83(3) 3.573(3) 138(2) yes

loop_
_geom_torsion_atom_site_label_1
_geom_torsion_atom_site_label_2
_geom_torsion_atom_site_label_3
_geom_torsion_atom_site_label_4
_geom_torsion
_geom_torsion_publ_flag
Cl1 C4 C5 C6 -179.24(15) ?
S1 N1 C6 C1 160.96(16) ?
S1 N1 C6 C5 -18.8(3) ?
S1 C7 C8 N2 64.7(2) y
O1 S1 N1 C6 58.08(18) ?
O1 S1 C7 C8 173.80(15) ?
O2 S1 N1 C6 -172.55(16) ?
O2 S1 C7 C8 43.34(18) ?
O3 C9 C10 C11 1.4(3) ?
O3 C9 C10 C15 -178.81(19) ?
N1 S1 C7 C8 -70.20(18) y
N2 C9 C10 C11 -178.86(19) ?
N2 C9 C10 C15 0.9(2) ?
C1 C2 C3 C4 -1.1(4) ?
C2 C1 C6 N1 -178.8(2) ?
C2 C1 C6 C5 1.0(3) ?
C2 C3 C4 Cl1 -179.3(2) ?
C2 C3 C4 C5 0.2(4) ?
C3 C4 C5 C6 1.2(3) ?
C4 C5 C6 N1 177.96(17) ?
C4 C5 C6 C1 -1.8(3) ?
C6 C1 C2 C3 0.5(4) ?
C7 S1 N1 C6 -55.98(19) ?
C8 N2 C9 O3 5.1(3) ?
C8 N2 C9 C10 -174.67(16) ?
C8 N2 C16 O4 -5.5(3) ?
C8 N2 C16 C15 174.53(16) ?
C9 N2 C8 C7 -118.4(2) ?
C9 N2 C16 O4 -178.48(18) ?
C9 N2 C16 C15 1.5(2) ?
C9 C10 C11 C12 -179.51(19) ?
C9 C10 C15 C14 179.86(17) ?
C9 C10 C15 C16 0.0(2) ?
C10 C11 C12 C13 -0.6(3) ?
C10 C15 C16 O4 179.11(19) ?
C10 C15 C16 N2 -0.9(2) ?
C11 C10 C15 C14 -0.3(3) ?
C11 C10 C15 C16 179.78(17) ?
C11 C12 C13 C14 0.1(4) ?
C12 C13 C14 C15 0.3(3) ?
C13 C14 C15 C10 -0.2(3) ?
C13 C14 C15 C16 179.7(2) ?
C14 C15 C16 O4 -0.8(3) ?
C14 C15 C16 N2 179.24(19) ?
C15 C10 C11 C12 0.7(3) ?
C16 N2 C8 C7 69.4(2) ?
C16 N2 C9 O3 178.21(18) ?
C16 N2 C9 C10 -1.5(2) ?

_cod_database_fobs_code 2020098
